data_9011416
loop_
_publ_author_name
'Scavnicar, S.'

_publ_section_title
;
 The crystal structure of stibnite. A redetermination of atomic positions
;
_journal_name_full 'Zeitschrift fur Kristallographie'
_journal_page_first 85
_journal_page_last 97
_journal_volume 114
_journal_year 1960
_chemical_compound_source Synthetic
_chemical_formula_sum 'S3 Sb2'
_chemical_name_mineral Stibnite
_space_group_IT_number 62
_symmetry_space_group_name_Hall '-P 2c 2ab'
_symmetry_space_group_name_H-M 'P b n m'
_cell_angle_alpha 90
_cell_angle_beta 90
_cell_angle_gamma 90
_cell_length_a 11.25
_cell_length_b 11.33
_cell_length_c 3.83
_cell_formula_units_Z 4
_cell_volume 488.181
_database_code_amcsd 0010587
_exptl_crystal_density_diffrn 4.622
_cod_original_formula_sum 'Sb2 S3'
_cod_database_code 9011416

loop_
_space_group_symop_operation_xyz
x,y,z
x,y,1/2-z
-x,-y,1/2+z
1/2+x,1/2-y,1/2+z
1/2-x,1/2+y,1/2-z
1/2-x,1/2+y,z
1/2+x,1/2-y,-z
-x,-y,-z

loop_
_atom_site_label
_atom_site_fract_x
_atom_site_fract_y
_atom_site_fract_z
_atom_site_U_iso_or_equiv
Sb1 0.32600 0.03000 0.25000 0.01862
Sb2 0.03600 0.14900 0.75000 0.01862
S1 0.87900 0.05400 0.25000 0.01862
S2 0.44000 0.13000 0.75000 0.01862
S3 0.19000 0.21300 0.25000 0.01862

loop_
_cod_related_entry_id
_cod_related_entry_database
_cod_related_entry_code
1 AMCSD 0010587
